data_4064689
loop_
_publ_author_name
'Bouffard, Jean'
'Keitz, Benjamin K.'
'Tonner, Ralf'
'Lavallo, Vincent'
'Guisado-Barrios, Gregorio'
'Frenking, Gernot'
'Grubbs, Robert H.'
'Bertrand, Guy'

_publ_section_title
;
 Synthesis of Highly Stable 1,3-Diaryl-1H-1,2,3-triazol-5-ylidenes and
 their Applications in Ruthenium-Catalyzed Olefin Metathesis.
;
_journal_issue 9
_journal_name_full Organometallics
_journal_page_first 2617
_journal_page_last 2627
_journal_paper_doi 10.1021/om200272m
_journal_volume 30
_journal_year 2011
_chemical_formula_moiety 'C38 H52 F6 N3 P'
_chemical_formula_sum 'C38 H52 F6 N3 P'
_chemical_formula_weight 695.80
_chemical_name_systematic
;


 ?

;
_space_group_IT_number 15
_symmetry_cell_setting monoclinic
_symmetry_space_group_name_Hall '-C 2yc'
_symmetry_space_group_name_H-M 'C 1 2/c 1'
_atom_sites_solution_hydrogens geom
_atom_sites_solution_primary direct
_atom_sites_solution_secondary difmap
_audit_creation_method SHELXL-97
_cell_angle_alpha 90.00
_cell_angle_beta 100.4880(10)
_cell_angle_gamma 90.00
_cell_formula_units_Z 8
_cell_length_a 23.7833(13)
_cell_length_b 10.6348(6)
_cell_length_c 30.7611(17)
_cell_measurement_reflns_used 9852
_cell_measurement_temperature 100(2)
_cell_measurement_theta_max 29
_cell_measurement_theta_min 2.39
_cell_volume 7650.4(7)
_computing_cell_refinement 'Bruker SAINT'
_computing_data_collection 'Bruker APEX2'
_computing_data_reduction 'Bruker SAINT'
_computing_molecular_graphics Ortep3
_computing_publication_material 'Bruker SHELXTL'
_computing_structure_refinement 'SHELXL-97 (Sheldrick, 1997)'
_computing_structure_solution 'Sir 97'
_diffrn_ambient_temperature 100(2)
_diffrn_measured_fraction_theta_full 0.936
_diffrn_measured_fraction_theta_max 0.936
_diffrn_radiation_monochromator graphite
_diffrn_radiation_source 'fine-focus sealed tube'
_diffrn_radiation_type MoK\a
_diffrn_radiation_wavelength 0.71073
_diffrn_reflns_av_R_equivalents 0.0261
_diffrn_reflns_av_sigmaI/netI 0.0223
_diffrn_reflns_limit_h_max 32
_diffrn_reflns_limit_h_min -32
_diffrn_reflns_limit_k_max 11
_diffrn_reflns_limit_k_min -14
_diffrn_reflns_limit_l_max 42
_diffrn_reflns_limit_l_min -40
_diffrn_reflns_number 46967
_diffrn_reflns_theta_full 29.40
_diffrn_reflns_theta_max 29.40
_diffrn_reflns_theta_min 2.00
_exptl_absorpt_coefficient_mu 0.130
_exptl_absorpt_correction_T_max 0.9871
_exptl_absorpt_correction_T_min 0.9782
_exptl_absorpt_correction_type multi-scan
_exptl_absorpt_process_details Sadabs
_exptl_crystal_colour colorless
_exptl_crystal_density_diffrn 1.208
_exptl_crystal_density_method 'not measured'
_exptl_crystal_description 'prism frag'
_exptl_crystal_F_000 2960
_exptl_crystal_size_max 0.17
_exptl_crystal_size_mid 0.13
_exptl_crystal_size_min 0.10
_refine_diff_density_max 0.915
_refine_diff_density_min -0.399
_refine_diff_density_rms 0.048
_refine_ls_extinction_method none
_refine_ls_goodness_of_fit_ref 1.035
_refine_ls_hydrogen_treatment constr
_refine_ls_matrix_type full
_refine_ls_number_parameters 499
_refine_ls_number_reflns 9874
_refine_ls_number_restraints 0
_refine_ls_restrained_S_all 1.035
_refine_ls_R_factor_all 0.0629
_refine_ls_R_factor_gt 0.0480
_refine_ls_shift/su_max 0.001
_refine_ls_shift/su_mean 0.000
_refine_ls_structure_factor_coef Fsqd
_refine_ls_weighting_details 'calc w=1/[\s^2^(Fo^2^)+(0.0649P)^2^+7.3269P] where P=(Fo^2^+2Fc^2^)/3'
_refine_ls_weighting_scheme calc
_refine_ls_wR_factor_gt 0.1247
_refine_ls_wR_factor_ref 0.1363
_reflns_number_gt 7770
_reflns_number_total 9874
_reflns_threshold_expression >2sigma(I)
_cod_data_source_file om200272m_si_002.cif
_cod_data_source_block Cac(H+)
_cod_original_sg_symbol_H-M ' C2/c'
_cod_database_code 4064689

loop_
_symmetry_equiv_pos_as_xyz
'x, y, z'
'-x, y, -z+1/2'
'x+1/2, y+1/2, z'
'-x+1/2, y+1/2, -z+1/2'
'-x, -y, -z'
'x, -y, z-1/2'
'-x+1/2, -y+1/2, -z'
'x+1/2, -y+1/2, z-1/2'

loop_
_atom_site_label
_atom_site_type_symbol
_atom_site_fract_x
_atom_site_fract_y
_atom_site_fract_z
_atom_site_U_iso_or_equiv
_atom_site_adp_type
_atom_site_occupancy
_atom_site_symmetry_multiplicity
_atom_site_calc_flag
_atom_site_refinement_flags
_atom_site_disorder_assembly
_atom_site_disorder_group
N1 N 0.92699(5) 0.18537(11) 0.66506(4) 0.0214(2) Uani 1 1 d . . .
N2 N 0.87296(5) 0.17801(10) 0.66961(4) 0.0210(2) Uani 1 1 d . . .
N3 N 0.92565(5) 0.16439(10) 0.62233(4) 0.0190(2) Uani 1 1 d . . .
C1 C 0.83729(6) 0.15192(12) 0.63119(4) 0.0212(3) Uani 1 1 d . . .
H1 H 0.7969 0.1425 0.6269 0.025 Uiso 1 1 calc R . .
C2 C 0.87094(5) 0.14176(12) 0.59958(4) 0.0190(2) Uani 1 1 d . . .
C3 C 0.85465(6) 0.10382(12) 0.55250(4) 0.0210(3) Uani 1 1 d . . .
C4 C 0.83151(6) -0.01812(13) 0.54303(5) 0.0245(3) Uani 1 1 d . . .
C5 C 0.81617(6) -0.05208(15) 0.49856(5) 0.0306(3) Uani 1 1 d . . .
H5 H 0.8006 -0.1332 0.4912 0.037 Uiso 1 1 calc R . .
C6 C 0.82310(7) 0.02944(17) 0.46513(5) 0.0335(3) Uani 1 1 d . . .
H6 H 0.8129 0.0034 0.4352 0.040 Uiso 1 1 calc R . .
C7 C 0.84480(7) 0.14864(16) 0.47482(5) 0.0306(3) Uani 1 1 d . . .
H7 H 0.8490 0.2041 0.4514 0.037 Uiso 1 1 calc R . .
C8 C 0.86062(6) 0.18878(13) 0.51863(5) 0.0239(3) Uani 1 1 d . . .
C9 C 0.85879(6) 0.19329(14) 0.71339(5) 0.0259(3) Uani 1 1 d . . .
C10 C 0.84544(7) 0.31453(15) 0.72596(5) 0.0317(3) Uani 1 1 d . . .
C11 C 0.83389(8) 0.32525(18) 0.76872(6) 0.0418(4) Uani 1 1 d . . .
H11 H 0.8247 0.4052 0.7793 0.050 Uiso 1 1 calc R . .
C12 C 0.83559(8) 0.2217(2) 0.79584(6) 0.0461(5) Uani 1 1 d . . .
H12 H 0.8281 0.2319 0.8249 0.055 Uiso 1 1 calc R . .
C13 C 0.84803(7) 0.10319(19) 0.78159(5) 0.0405(4) Uani 1 1 d . . .
H13 H 0.8485 0.0332 0.8009 0.049 Uiso 1 1 calc R . .
C14 C 0.85989(6) 0.08530(16) 0.73908(5) 0.0305(3) Uani 1 1 d . . .
C15 C 0.97906(6) 0.18220(13) 0.60602(4) 0.0224(3) Uani 1 1 d . . .
C16 C 1.00322(6) 0.07845(14) 0.58837(5) 0.0259(3) Uani 1 1 d . . .
C17 C 1.05351(7) 0.10072(17) 0.57226(6) 0.0364(4) Uani 1 1 d . . .
H17 H 1.0710 0.0336 0.5593 0.044 Uiso 1 1 calc R . .
C18 C 1.07839(7) 0.21918(19) 0.57481(6) 0.0426(4) Uani 1 1 d . . .
H18 H 1.1124 0.2322 0.5633 0.051 Uiso 1 1 calc R . .
C19 C 1.05437(7) 0.31817(17) 0.59392(6) 0.0376(4) Uani 1 1 d . . .
H19 H 1.0725 0.3981 0.5960 0.045 Uiso 1 1 calc R . .
C20 C 1.00374(6) 0.30272(14) 0.61029(5) 0.0272(3) Uani 1 1 d . . .
C21 C 0.82099(7) -0.11129(14) 0.57811(5) 0.0299(3) Uani 1 1 d . . .
H21 H 0.8423 -0.0810 0.6073 0.036 Uiso 1 1 calc R . .
C22 C 0.75723(7) -0.11605(17) 0.58092(6) 0.0385(4) Uani 1 1 d . . .
H22A H 0.7444 -0.0322 0.5880 0.058 Uiso 1 1 calc R . .
H22B H 0.7514 -0.1754 0.6041 0.058 Uiso 1 1 calc R . .
H22C H 0.7352 -0.1436 0.5525 0.058 Uiso 1 1 calc R . .
C23 C 0.84190(8) -0.24419(16) 0.57071(7) 0.0457(4) Uani 1 1 d . . .
H23A H 0.8184 -0.2802 0.5441 0.069 Uiso 1 1 calc R . .
H23B H 0.8388 -0.2967 0.5963 0.069 Uiso 1 1 calc R . .
H23C H 0.8819 -0.2408 0.5669 0.069 Uiso 1 1 calc R . .
C24 C 0.87875(7) 0.32450(14) 0.52761(5) 0.0309(3) Uani 1 1 d . . .
H24 H 0.8945 0.3328 0.5599 0.037 Uiso 1 1 calc R . .
C25 C 0.82645(12) 0.4083(2) 0.51688(10) 0.0811(9) Uani 1 1 d . . .
H25A H 0.8083 0.3964 0.4859 0.122 Uiso 1 1 calc R . .
H25B H 0.8380 0.4964 0.5217 0.122 Uiso 1 1 calc R . .
H25C H 0.7993 0.3863 0.5361 0.122 Uiso 1 1 calc R . .
C26 C 0.92617(13) 0.3629(2) 0.50201(7) 0.0657(7) Uani 1 1 d . . .
H26A H 0.9590 0.3065 0.5100 0.099 Uiso 1 1 calc R . .
H26B H 0.9381 0.4496 0.5096 0.099 Uiso 1 1 calc R . .
H26C H 0.9115 0.3571 0.4702 0.099 Uiso 1 1 calc R . .
C27 C 0.84318(7) 0.42771(15) 0.69590(6) 0.0356(4) Uani 1 1 d . . .
H27 H 0.8523 0.3985 0.6671 0.043 Uiso 1 1 calc R . .
C28 C 0.78373(9) 0.4875(2) 0.68663(10) 0.0690(7) Uani 1 1 d . . .
H28A H 0.7557 0.4254 0.6726 0.104 Uiso 1 1 calc R . .
H28B H 0.7839 0.5597 0.6669 0.104 Uiso 1 1 calc R . .
H28C H 0.7734 0.5156 0.7145 0.104 Uiso 1 1 calc R . .
C29 C 0.88761(9) 0.52584(19) 0.71483(7) 0.0477(5) Uani 1 1 d . . .
H29A H 0.8771 0.5634 0.7413 0.072 Uiso 1 1 calc R . .
H29B H 0.8891 0.5915 0.6927 0.072 Uiso 1 1 calc R . .
H29C H 0.9252 0.4857 0.7226 0.072 Uiso 1 1 calc R . .
C30 C 0.87064(7) -0.04470(16) 0.72189(5) 0.0327(3) Uani 1 1 d . . .
H30 H 0.8833 -0.0340 0.6928 0.039 Uiso 1 1 calc R . .
C31 C 0.91772(8) -0.1153(2) 0.75278(7) 0.0465(4) Uani 1 1 d . . .
H31A H 0.9519 -0.0622 0.7595 0.070 Uiso 1 1 calc R . .
H31B H 0.9271 -0.1928 0.7384 0.070 Uiso 1 1 calc R . .
H31C H 0.9044 -0.1363 0.7802 0.070 Uiso 1 1 calc R . .
C32 C 0.81521(8) -0.12117(18) 0.71377(7) 0.0459(4) Uani 1 1 d . . .
H32A H 0.8031 -0.1376 0.7420 0.069 Uiso 1 1 calc R . .
H32B H 0.8217 -0.2012 0.6997 0.069 Uiso 1 1 calc R . .
H32C H 0.7853 -0.0737 0.6944 0.069 Uiso 1 1 calc R . .
C33 C 0.97980(6) -0.05349(13) 0.59065(5) 0.0260(3) Uani 1 1 d . . .
H33 H 0.9372 -0.0477 0.5860 0.031 Uiso 1 1 calc R . .
C34 C 1.00080(10) -0.10702(18) 0.63697(6) 0.0509(5) Uani 1 1 d . . .
H34A H 1.0422 -0.1206 0.6414 0.076 Uiso 1 1 calc R . .
H34B H 0.9815 -0.1872 0.6400 0.076 Uiso 1 1 calc R . .
H34C H 0.9921 -0.0475 0.6592 0.076 Uiso 1 1 calc R . .
C35 C 0.99543(9) -0.14222(18) 0.55584(6) 0.0447(4) Uani 1 1 d . . .
H35A H 0.9835 -0.1052 0.5264 0.067 Uiso 1 1 calc R . .
H35B H 0.9760 -0.2230 0.5573 0.067 Uiso 1 1 calc R . .
H35C H 1.0369 -0.1555 0.5614 0.067 Uiso 1 1 calc R . .
C36 C 0.98133(7) 0.41241(14) 0.63380(6) 0.0307(3) Uani 1 1 d . . .
H36 H 0.9422 0.3905 0.6389 0.037 Uiso 1 1 calc R . .
C37 C 0.97737(8) 0.53510(16) 0.60736(7) 0.0424(4) Uani 1 1 d . . .
H37A H 1.0158 0.5616 0.6039 0.064 Uiso 1 1 calc R . .
H37B H 0.9600 0.6005 0.6231 0.064 Uiso 1 1 calc R . .
H37C H 0.9537 0.5217 0.5781 0.064 Uiso 1 1 calc R . .
C38 C 1.02026(8) 0.42993(18) 0.67900(6) 0.0429(4) Uani 1 1 d . . .
H38A H 1.0192 0.3538 0.6968 0.064 Uiso 1 1 calc R . .
H38B H 1.0069 0.5018 0.6943 0.064 Uiso 1 1 calc R . .
H38C H 1.0596 0.4453 0.6748 0.064 Uiso 1 1 calc R . .
P1 P 0.665962(16) 0.16623(4) 0.648174(13) 0.02676(10) Uani 1 1 d . . .
F1A F 0.67169(13) 0.0123(3) 0.64662(10) 0.0346(6) Uani 0.64 1 d P A 1
F2A F 0.61051(12) 0.1619(5) 0.61014(15) 0.0410(10) Uani 0.64 1 d P A 1
F3A F 0.6275(4) 0.1508(6) 0.6819(3) 0.0662(19) Uani 0.64 1 d P A 1
F4A F 0.66150(16) 0.3160(4) 0.64813(14) 0.0453(8) Uani 0.64 1 d P A 1
F5A F 0.72488(15) 0.1702(3) 0.68467(12) 0.0459(6) Uani 0.64 1 d P A 1
F6A F 0.7046(3) 0.1750(5) 0.6092(2) 0.0347(7) Uani 0.64 1 d P A 1
F1B F 0.6759(5) 0.0309(9) 0.6468(3) 0.114(4) Uani 0.36 1 d P A 2
F2B F 0.6154(4) 0.1470(10) 0.6088(3) 0.081(3) Uani 0.36 1 d P A 2
F3B F 0.6254(5) 0.1501(7) 0.6867(4) 0.0339(15) Uani 0.36 1 d P A 2
F4B F 0.6525(5) 0.3078(10) 0.6489(4) 0.113(4) Uani 0.36 1 d P A 2
F5B F 0.7110(4) 0.1805(12) 0.6868(4) 0.146(5) Uani 0.36 1 d P A 2
F6B F 0.7088(6) 0.1959(11) 0.6168(5) 0.067(4) Uani 0.36 1 d P A 2

loop_
_atom_site_aniso_label
_atom_site_aniso_U_11
_atom_site_aniso_U_22
_atom_site_aniso_U_33
_atom_site_aniso_U_23
_atom_site_aniso_U_13
_atom_site_aniso_U_12
N1 0.0191(5) 0.0244(5) 0.0206(5) -0.0020(4) 0.0033(4) -0.0018(4)
N2 0.0179(5) 0.0243(5) 0.0205(5) -0.0027(4) 0.0030(4) -0.0020(4)
N3 0.0180(5) 0.0204(5) 0.0181(5) -0.0006(4) 0.0021(4) 0.0008(4)
C1 0.0178(6) 0.0227(6) 0.0224(6) -0.0037(5) 0.0015(5) -0.0009(5)
C2 0.0172(6) 0.0168(5) 0.0220(6) -0.0013(4) 0.0006(5) 0.0011(4)
C3 0.0175(6) 0.0237(6) 0.0206(6) -0.0039(5) 0.0005(5) 0.0059(5)
C4 0.0181(6) 0.0258(7) 0.0280(7) -0.0070(5) -0.0003(5) 0.0048(5)
C5 0.0234(7) 0.0335(8) 0.0331(8) -0.0143(6) 0.0005(6) 0.0025(6)
C6 0.0273(7) 0.0483(9) 0.0232(7) -0.0124(6) 0.0005(6) 0.0053(7)
C7 0.0287(7) 0.0412(8) 0.0211(7) -0.0016(6) 0.0028(5) 0.0073(6)
C8 0.0215(6) 0.0266(7) 0.0227(7) -0.0012(5) 0.0019(5) 0.0074(5)
C9 0.0207(6) 0.0371(8) 0.0205(6) -0.0078(5) 0.0052(5) -0.0052(6)
C10 0.0254(7) 0.0387(8) 0.0314(8) -0.0148(6) 0.0058(6) -0.0068(6)
C11 0.0358(9) 0.0541(11) 0.0382(9) -0.0241(8) 0.0141(7) -0.0131(8)
C12 0.0400(10) 0.0743(13) 0.0275(8) -0.0190(8) 0.0151(7) -0.0206(9)
C13 0.0359(9) 0.0618(11) 0.0252(8) -0.0010(7) 0.0088(6) -0.0139(8)
C14 0.0249(7) 0.0432(9) 0.0235(7) -0.0016(6) 0.0046(5) -0.0074(6)
C15 0.0167(6) 0.0277(7) 0.0228(6) 0.0010(5) 0.0034(5) -0.0001(5)
C16 0.0214(7) 0.0312(7) 0.0246(7) -0.0010(5) 0.0027(5) 0.0031(5)
C17 0.0279(8) 0.0437(9) 0.0404(9) -0.0066(7) 0.0138(7) 0.0034(7)
C18 0.0285(8) 0.0519(10) 0.0525(11) -0.0035(8) 0.0207(7) -0.0047(7)
C19 0.0278(8) 0.0389(9) 0.0486(10) -0.0012(7) 0.0137(7) -0.0086(7)
C20 0.0217(7) 0.0288(7) 0.0310(7) -0.0002(6) 0.0048(5) -0.0024(5)
C21 0.0292(8) 0.0234(7) 0.0341(8) -0.0038(6) -0.0021(6) -0.0029(6)
C22 0.0356(9) 0.0366(9) 0.0435(10) -0.0037(7) 0.0076(7) -0.0068(7)
C23 0.0414(10) 0.0260(8) 0.0667(13) -0.0022(8) 0.0019(9) 0.0021(7)
C24 0.0415(9) 0.0242(7) 0.0255(7) 0.0025(5) 0.0026(6) 0.0063(6)
C25 0.0783(17) 0.0393(11) 0.106(2) -0.0182(12) -0.0355(15) 0.0339(11)
C26 0.110(2) 0.0535(12) 0.0418(11) -0.0096(9) 0.0343(12) -0.0360(13)
C27 0.0359(9) 0.0312(8) 0.0401(9) -0.0138(7) 0.0081(7) -0.0026(6)
C28 0.0353(11) 0.0490(12) 0.118(2) 0.0082(13) 0.0014(12) -0.0034(9)
C29 0.0443(10) 0.0504(11) 0.0494(11) -0.0107(9) 0.0109(8) -0.0167(9)
C30 0.0332(8) 0.0375(8) 0.0276(7) 0.0073(6) 0.0063(6) -0.0005(6)
C31 0.0323(9) 0.0593(12) 0.0459(10) 0.0145(9) 0.0017(7) 0.0010(8)
C32 0.0363(9) 0.0389(9) 0.0579(12) -0.0030(8) -0.0035(8) -0.0023(7)
C33 0.0240(7) 0.0254(7) 0.0281(7) -0.0012(5) 0.0037(5) 0.0069(5)
C34 0.0802(15) 0.0345(9) 0.0342(9) 0.0029(7) 0.0008(9) 0.0147(9)
C35 0.0575(12) 0.0390(9) 0.0398(10) -0.0111(7) 0.0147(8) 0.0001(8)
C36 0.0240(7) 0.0262(7) 0.0429(9) -0.0051(6) 0.0084(6) -0.0056(6)
C37 0.0411(10) 0.0266(8) 0.0599(12) -0.0015(7) 0.0099(8) -0.0076(7)
C38 0.0353(9) 0.0453(10) 0.0473(10) -0.0146(8) 0.0049(7) -0.0073(7)
P1 0.02209(19) 0.0327(2) 0.02502(19) 0.00357(14) 0.00303(14) -0.00385(14)
F1A 0.0456(12) 0.0241(11) 0.0357(11) 0.0052(8) 0.0116(9) -0.0053(9)
F2A 0.0107(9) 0.077(2) 0.0332(16) 0.0032(13) -0.0008(9) 0.0065(12)
F3A 0.069(3) 0.093(3) 0.044(3) 0.0122(19) 0.033(2) 0.000(2)
F4A 0.0385(11) 0.0249(13) 0.0722(19) -0.0021(12) 0.0094(12) -0.0074(9)
F5A 0.0262(13) 0.0617(13) 0.0409(13) -0.0002(10) -0.0174(9) -0.0038(9)
F6A 0.0272(15) 0.0433(11) 0.0367(16) 0.0166(10) 0.0142(12) 0.0043(9)
F1B 0.194(9) 0.044(4) 0.135(6) 0.033(4) 0.114(6) 0.038(4)
F2B 0.100(6) 0.083(5) 0.049(4) 0.017(3) -0.018(4) -0.061(4)
F3B 0.052(4) 0.031(2) 0.028(2) -0.0065(18) 0.031(2) -0.008(2)
F4B 0.158(8) 0.045(4) 0.172(8) 0.012(4) 0.124(6) 0.002(4)
F5B 0.058(5) 0.278(12) 0.082(5) 0.066(6) -0.039(4) -0.070(6)
F6B 0.023(3) 0.123(8) 0.060(6) 0.042(5) 0.018(3) 0.023(5)

loop_
_atom_type_symbol
_atom_type_description
_atom_type_scat_dispersion_real
_atom_type_scat_dispersion_imag
_atom_type_scat_source
C C 0.0033 0.0016 'International Tables Vol C Tables 4.2.6.8 and 6.1.1.4'
H H 0.0000 0.0000 'International Tables Vol C Tables 4.2.6.8 and 6.1.1.4'
N N 0.0061 0.0033 'International Tables Vol C Tables 4.2.6.8 and 6.1.1.4'
F F 0.0171 0.0103 'International Tables Vol C Tables 4.2.6.8 and 6.1.1.4'
P P 0.1023 0.0942 'International Tables Vol C Tables 4.2.6.8 and 6.1.1.4'

loop_
_geom_angle_atom_site_label_1
_geom_angle_atom_site_label_2
_geom_angle_atom_site_label_3
_geom_angle
N2 N1 N3 104.28(10)
N1 N2 C1 112.79(11)
N1 N2 C9 119.04(11)
C1 N2 C9 128.13(12)
N1 N3 C2 112.42(11)
N1 N3 C15 116.91(11)
C2 N3 C15 130.27(11)
N2 C1 C2 106.36(12)
C1 C2 N3 104.15(11)
C1 C2 C3 129.09(12)
N3 C2 C3 126.55(12)
C8 C3 C4 121.56(12)
C8 C3 C2 120.30(12)
C4 C3 C2 118.12(12)
C5 C4 C3 117.38(14)
C5 C4 C21 118.65(13)
C3 C4 C21 123.95(12)
C6 C5 C4 121.51(14)
C5 C6 C7 120.48(14)
C6 C7 C8 120.87(15)
C7 C8 C3 118.18(13)
C7 C8 C24 118.91(13)
C3 C8 C24 122.71(12)
C14 C9 C10 125.81(14)
C14 C9 N2 116.73(13)
C10 C9 N2 117.46(13)
C11 C10 C9 115.41(16)
C11 C10 C27 121.31(15)
C9 C10 C27 123.27(14)
C12 C11 C10 121.07(17)
C11 C12 C13 121.38(15)
C12 C13 C14 120.69(17)
C9 C14 C13 115.61(16)
C9 C14 C30 122.71(13)
C13 C14 C30 121.63(15)
C16 C15 C20 124.16(13)
C16 C15 N3 118.40(12)
C20 C15 N3 117.42(12)
C17 C16 C15 116.31(14)
C17 C16 C33 121.29(13)
C15 C16 C33 122.13(13)
C18 C17 C16 121.19(15)
C19 C18 C17 120.77(15)
C18 C19 C20 120.99(15)
C19 C20 C15 116.49(14)
C19 C20 C36 118.78(14)
C15 C20 C36 124.60(13)
C4 C21 C23 113.39(14)
C4 C21 C22 110.71(13)
C23 C21 C22 109.23(13)
C25 C24 C8 108.97(15)
C25 C24 C26 112.3(2)
C8 C24 C26 111.65(14)
C10 C27 C29 111.49(15)
C10 C27 C28 111.91(16)
C29 C27 C28 109.89(16)
C14 C30 C31 112.45(15)
C14 C30 C32 110.25(14)
C31 C30 C32 110.63(15)
C16 C33 C35 113.71(13)
C16 C33 C34 109.07(13)
C35 C33 C34 110.11(14)
C20 C36 C37 113.23(14)
C20 C36 C38 108.57(13)
C37 C36 C38 110.26(14)
F5B P1 F1B 91.6(7)
F5B P1 F3A 84.1(6)
F1B P1 F3A 91.9(5)
F5B P1 F4B 90.5(7)
F1B P1 F4B 177.4(6)
F3A P1 F4B 86.7(5)
F5B P1 F2B 176.4(5)
F1B P1 F2B 87.4(6)
F3A P1 F2B 92.4(5)
F4B P1 F2B 90.4(6)
F5B P1 F6B 91.0(7)
F1B P1 F6B 93.2(6)
F3A P1 F6B 173.1(5)
F4B P1 F6B 88.4(6)
F2B P1 F6B 92.5(6)
F5B P1 F4A 86.3(5)
F1B P1 F4A 174.0(5)
F3A P1 F4A 93.5(3)
F4B P1 F4A 8.4(5)
F2B P1 F4A 95.1(4)
F6B P1 F4A 81.3(5)
F5B P1 F2A 171.2(5)
F1B P1 F2A 93.8(5)
F3A P1 F2A 88.7(4)
F4B P1 F2A 83.9(5)
F2B P1 F2A 7.3(5)
F6B P1 F2A 95.7(5)
F4A P1 F2A 89.0(2)
F5B P1 F5A 12.0(6)
F1B P1 F5A 85.5(5)
F3A P1 F5A 94.7(4)
F4B P1 F5A 96.8(5)
F2B P1 F5A 170.1(4)
F6B P1 F5A 81.0(5)
F4A P1 F5A 91.33(15)
F2A P1 F5A 176.55(19)
F5B P1 F6A 99.5(5)
F1B P1 F6A 85.4(4)
F3A P1 F6A 175.6(4)
F4B P1 F6A 95.8(5)
F2B P1 F6A 83.9(4)
F6B P1 F6A 11.3(6)
F4A P1 F6A 89.3(3)
F2A P1 F6A 87.9(3)
F5A P1 F6A 88.7(3)
F5B P1 F1A 94.3(5)
F1B P1 F1A 4.5(5)
F3A P1 F1A 88.6(3)
F4B P1 F1A 172.9(4)
F2B P1 F1A 84.4(4)
F6B P1 F1A 96.7(5)
F4A P1 F1A 177.9(2)
F2A P1 F1A 90.7(2)
F5A P1 F1A 88.89(14)
F6A P1 F1A 88.6(2)
F5B P1 F3B 82.3(6)
F1B P1 F3B 92.1(5)
F3A P1 F3B 1.9(7)
F4B P1 F3B 86.6(5)
F2B P1 F3B 94.3(5)
F6B P1 F3B 171.6(6)
F4A P1 F3B 93.2(3)
F2A P1 F3B 90.6(4)
F5A P1 F3B 92.8(4)
F6A P1 F3B 177.0(3)
F1A P1 F3B 88.8(3)

loop_
_geom_bond_atom_site_label_1
_geom_bond_atom_site_label_2
_geom_bond_distance
N1 N2 1.3201(16)
N1 N3 1.3278(15)
N2 C1 1.3523(17)
N2 C9 1.4555(17)
N3 C2 1.3819(16)
N3 C15 1.4605(17)
C1 C2 1.3713(19)
C2 C3 1.4852(18)
C3 C8 1.406(2)
C3 C4 1.4182(19)
C4 C5 1.397(2)
C4 C21 1.519(2)
C5 C6 1.378(2)
C6 C7 1.381(2)
C7 C8 1.398(2)
C8 C24 1.517(2)
C9 C14 1.392(2)
C9 C10 1.399(2)
C10 C11 1.396(2)
C10 C27 1.513(2)
C11 C12 1.377(3)
C12 C13 1.384(3)
C13 C14 1.400(2)
C14 C30 1.518(2)
C15 C16 1.3986(19)
C15 C20 1.406(2)
C16 C17 1.396(2)
C16 C33 1.516(2)
C17 C18 1.388(3)
C18 C19 1.379(3)
C19 C20 1.397(2)
C20 C36 1.519(2)
C21 C23 1.529(2)
C21 C22 1.535(2)
C24 C25 1.517(3)
C24 C26 1.543(3)
C27 C29 1.523(2)
C27 C28 1.529(3)
C30 C31 1.528(2)
C30 C32 1.530(2)
C33 C35 1.523(2)
C33 C34 1.531(2)
C36 C37 1.531(2)
C36 C38 1.535(2)
P1 F5B 1.455(9)
P1 F1B 1.461(10)
P1 F3A 1.512(8)
P1 F4B 1.541(11)
P1 F2B 1.558(9)
P1 F6B 1.558(14)
P1 F4A 1.596(4)
P1 F2A 1.596(4)
P1 F5A 1.629(3)
P1 F6A 1.640(7)
P1 F1A 1.644(4)
P1 F3B 1.667(11)
